data_7713616
loop_
_publ_author_name
'Guo, Dianjun'
'Rajeshkumar, Thayalan'
'Zhu, Shan'
'Yuan, Qingbing'
'Hong, Dongjing'
'Zhou, Shuangliu'
'Zhu, Xiancui'
'Maron, Laurent'
'Wang, Shaowu'

_publ_section_title
;
 Aryl C--H bond functionalization with diphenyldiazomethane induced by
 rare-earth metal alkyl complexes
;
_journal_name_full 'Dalton Transactions'
_journal_paper_doi 10.1039/D3DT01714A
_journal_year 2023
_chemical_formula_moiety 'C24 H19 N3 S'
_chemical_formula_sum 'C24 H19 N3 S'
_chemical_formula_weight 381.48
_space_group_crystal_system monoclinic
_space_group_IT_number 4
_space_group_name_Hall 'P 2yb'
_space_group_name_H-M_alt 'P 1 21 1'
_atom_sites_solution_hydrogens geom
_atom_sites_solution_primary dual
_audit_creation_date 2022-06-04
_audit_creation_method
;
Olex2 1.3
(compiled 2020.11.12 svn.r5f609507 for OlexSys, GUI svn.r6408)
;
_audit_update_record
;
2022-08-13 deposited with the CCDC.	2023-07-19 downloaded from the CCDC.
;
_cell_angle_alpha 90
_cell_angle_beta 95.96(3)
_cell_angle_gamma 90
_cell_formula_units_Z 2
_cell_length_a 5.89(2)
_cell_length_b 15.53(6)
_cell_length_c 10.89(4)
_cell_measurement_reflns_used 3870
_cell_measurement_temperature 293.15
_cell_measurement_theta_max 27.328
_cell_measurement_theta_min 2.284
_cell_volume 991(6)
_computing_cell_refinement 'SAINT v8.37A (Bruker, 2015)'
_computing_data_reduction 'SAINT v8.37A (Bruker, 2015)'
_computing_molecular_graphics 'Olex2 1.3 (Dolomanov et al., 2009)'
_computing_publication_material 'Olex2 1.3 (Dolomanov et al., 2009)'
_computing_structure_refinement 'SHELXL 2018/3 (Sheldrick, 2015)'
_computing_structure_solution 'ShelXT (Sheldrick, 2015)'
_diffrn_ambient_temperature 293.15
_diffrn_measured_fraction_theta_full 0.964
_diffrn_measured_fraction_theta_max 0.927
_diffrn_measurement_device_type 'Bruker APEX-II CCD'
_diffrn_measurement_method '\f and \w scans'
_diffrn_radiation_type MoK\a
_diffrn_radiation_wavelength 0.71073
_diffrn_reflns_av_R_equivalents 0.0356
_diffrn_reflns_av_unetI/netI 0.0630
_diffrn_reflns_Laue_measured_fraction_full 0.964
_diffrn_reflns_Laue_measured_fraction_max 0.927
_diffrn_reflns_limit_h_max 6
_diffrn_reflns_limit_h_min -7
_diffrn_reflns_limit_k_max 20
_diffrn_reflns_limit_k_min -20
_diffrn_reflns_limit_l_max 14
_diffrn_reflns_limit_l_min -14
_diffrn_reflns_number 9829
_diffrn_reflns_point_group_measured_fraction_full 0.932
_diffrn_reflns_point_group_measured_fraction_max 0.861
_diffrn_reflns_theta_full 25.242
_diffrn_reflns_theta_max 27.573
_diffrn_reflns_theta_min 1.880
_diffrn_source_current 30.0
_diffrn_source_power 1.5
_diffrn_source_voltage 50.0
_diffrn_standards_number 0
_exptl_absorpt_coefficient_mu 0.177
_exptl_absorpt_correction_T_max 0.7456
_exptl_absorpt_correction_T_min 0.6442
_exptl_absorpt_correction_type multi-scan
_exptl_absorpt_process_details
'SADABS-2016/2 (Bruker,2016/2) was used for absorption correction. wR2(int) was 0.1243 before and 0.0538 after correction. The Ratio of minimum to maximum transmission is 0.8640. The \l/2 correction factor is Not present.'
_exptl_crystal_colour 'clear light black'
_exptl_crystal_colour_lustre clear
_exptl_crystal_colour_modifier light
_exptl_crystal_colour_primary black
_exptl_crystal_density_diffrn 1.279
_exptl_crystal_description block
_exptl_crystal_F_000 400
_exptl_crystal_size_max 0.22
_exptl_crystal_size_mid 0.21
_exptl_crystal_size_min 0.2
_refine_diff_density_max 0.157
_refine_diff_density_min -0.186
_refine_diff_density_rms 0.035
_refine_ls_abs_structure_details
;
 Flack x determined using 894 quotients [(I+)-(I-)]/[(I+)+(I-)]
 (Parsons, Flack and Wagner, Acta Cryst. B69 (2013) 249-259).
;
_refine_ls_abs_structure_Flack 0.51(5)
_refine_ls_extinction_method none
_refine_ls_goodness_of_fit_ref 1.028
_refine_ls_hydrogen_treatment constr
_refine_ls_matrix_type full
_refine_ls_number_parameters 241
_refine_ls_number_reflns 3964
_refine_ls_number_restraints 1
_refine_ls_restrained_S_all 1.027
_refine_ls_R_factor_all 0.1115
_refine_ls_R_factor_gt 0.0644
_refine_ls_shift/su_max 0.000
_refine_ls_shift/su_mean 0.000
_refine_ls_structure_factor_coef Fsqd
_refine_ls_weighting_details 'w=1/[\s^2^(Fo^2^)+(0.0646P)^2^+0.1604P] where P=(Fo^2^+2Fc^2^)/3'
_refine_ls_weighting_scheme calc
_refine_ls_wR_factor_gt 0.1285
_refine_ls_wR_factor_ref 0.1411
_reflns_Friedel_coverage 0.792
_reflns_Friedel_fraction_full 0.896
_reflns_Friedel_fraction_max 0.791
_reflns_number_gt 2514
_reflns_number_total 3964
_reflns_threshold_expression 'I > 2\s(I)'
_cod_data_source_file d3dt01714a2.cif
_cod_data_source_block 8i
_cod_original_cell_volume 990(6)
_cod_database_code 7713616
_shelx_shelxl_version_number 2018/3
_shelx_space_group_comment
;
The symmetry employed for this shelxl refinement is uniquely defined
by the following loop, which should always be used as a source of
symmetry information in preference to the above space-group names.
They are only intended as comments.
;
_shelx_estimated_absorpt_t_max 0.965
_shelx_estimated_absorpt_t_min 0.962
_olex2_refinement_description
;
1. Fixed Uiso
 At 1.2 times of:
  All C(H) groups, All N(H) groups
2.a Aromatic/amide H refined with riding coordinates:
 N2(H2), C18(H18), C3(H3), C9(H9), C7(H7), C13(H13), C15(H15), C10(H10),
 C11(H11), C12(H12), C20(H20), C21(H21), C22(H22), C23(H23), C24(H24), C16(H16),
  C4(H4), C5(H5), C6(H6)
2.b Fitted hexagon refined as free rotating group:
 C19(C20,C21,C22,C23,C24)
;
_olex2_submission_special_instructions 'No special instructions were received'

loop_
_space_group_symop_operation_xyz
'x, y, z'
'-x, y+1/2, -z'

loop_
_atom_site_label
_atom_site_type_symbol
_atom_site_fract_x
_atom_site_fract_y
_atom_site_fract_z
_atom_site_U_iso_or_equiv
_atom_site_adp_type
_atom_site_occupancy
_atom_site_site_symmetry_order
_atom_site_calc_flag
_atom_site_refinement_flags_posn
_atom_site_refinement_flags_adp
_atom_site_refinement_flags_occupancy
_atom_site_disorder_assembly
_atom_site_disorder_group
S1 S 0.1330(2) 0.53579(11) 0.28215(11) 0.0815(5) Uani 1 1 d . . . . .
N3 N 0.7707(6) 0.4214(3) 0.5505(3) 0.0602(10) Uani 1 1 d . . . . .
C2 C 1.0460(7) 0.3387(3) 0.6667(5) 0.0559(12) Uani 1 1 d . . . . .
N1 N 0.3273(6) 0.6098(3) 0.6197(4) 0.0584(10) Uani 1 1 d . . . . .
N2 N 0.6089(7) 0.4845(3) 0.5409(3) 0.0662(11) Uani 1 1 d . . . . .
H2 H 0.597762 0.519920 0.600691 0.079 Uiso 1 1 calc R . . . .
C1 C 0.8673(7) 0.4048(3) 0.6577(4) 0.0501(11) Uani 1 1 d . . . . .
C17 C 0.2815(7) 0.5451(3) 0.4264(4) 0.0579(11) Uani 1 1 d . . . . .
C18 C 0.2158(8) 0.6026(3) 0.5144(4) 0.0612(12) Uani 1 1 d . . . . .
H18 H 0.086753 0.636520 0.495294 0.073 Uiso 1 1 calc R . . . .
C14 C 0.4661(8) 0.4903(3) 0.4356(4) 0.0598(13) Uani 1 1 d . . . . .
C8 C 0.8104(6) 0.4465(3) 0.7730(4) 0.0477(10) Uani 1 1 d . . . . .
C3 C 1.0875(9) 0.2893(3) 0.7706(5) 0.0711(14) Uani 1 1 d . . . . .
H3 H 1.002441 0.298697 0.836656 0.085 Uiso 1 1 calc R . . . .
C9 C 0.6123(7) 0.4292(4) 0.8201(4) 0.0616(13) Uani 1 1 d . . . . .
H9 H 0.505789 0.393055 0.777339 0.074 Uiso 1 1 calc R . . . .
C7 C 1.1754(8) 0.3241(3) 0.5709(5) 0.0686(14) Uani 1 1 d . . . . .
H7 H 1.149955 0.356443 0.498981 0.082 Uiso 1 1 calc R . . . .
C13 C 0.9650(8) 0.5005(3) 0.8368(5) 0.0599(13) Uani 1 1 d . . . . .
H13 H 1.101993 0.513134 0.805276 0.072 Uiso 1 1 calc R . . . .
C15 C 0.4854(9) 0.4433(4) 0.3271(4) 0.0701(14) Uani 1 1 d . . . . .
H15 H 0.600404 0.403532 0.317498 0.084 Uiso 1 1 calc R . . . .
C10 C 0.5666(8) 0.4644(4) 0.9298(4) 0.0736(15) Uani 1 1 d . . . . .
H10 H 0.429212 0.452059 0.961177 0.088 Uiso 1 1 calc R . . . .
C11 C 0.7203(9) 0.5171(4) 0.9934(4) 0.0753(16) Uani 1 1 d . . . . .
H11 H 0.689736 0.540278 1.068775 0.090 Uiso 1 1 calc R . . . .
C12 C 0.9183(9) 0.5359(4) 0.9465(4) 0.0744(14) Uani 1 1 d . . . . .
H12 H 1.023075 0.572887 0.988873 0.089 Uiso 1 1 calc R . . . .
C19 C 0.2593(6) 0.6688(2) 0.7053(3) 0.0602(12) Uani 1 1 d . . . . .
C20 C 0.4234(6) 0.6898(3) 0.8018(4) 0.0923(19) Uani 1 1 d G . . . .
H20 H 0.566991 0.664390 0.806646 0.111 Uiso 1 1 calc R . . . .
C21 C 0.3727(8) 0.7488(3) 0.8910(3) 0.113(2) Uani 1 1 d G . . . .
H21 H 0.482450 0.762872 0.955519 0.135 Uiso 1 1 calc R . . . .
C22 C 0.1580(9) 0.7868(3) 0.8837(4) 0.099(2) Uani 1 1 d G . . . .
H22 H 0.124133 0.826310 0.943377 0.119 Uiso 1 1 calc R . . . .
C23 C -0.0060(6) 0.7658(3) 0.7872(5) 0.116(3) Uani 1 1 d G . . . .
H23 H -0.149647 0.791266 0.782362 0.140 Uiso 1 1 calc R . . . .
C24 C 0.0446(6) 0.7068(3) 0.6980(4) 0.104(2) Uani 1 1 d G . . . .
H24 H -0.065110 0.692784 0.633487 0.125 Uiso 1 1 calc R . . . .
C16 C 0.3176(10) 0.4628(4) 0.2395(4) 0.0800(17) Uani 1 1 d . . . . .
H16 H 0.304688 0.437885 0.161439 0.096 Uiso 1 1 calc R . . . .
C4 C 1.2482(12) 0.2274(4) 0.7796(7) 0.0915(19) Uani 1 1 d . . . . .
H4 H 1.271033 0.193698 0.850474 0.110 Uiso 1 1 calc R . . . .
C5 C 1.3769(12) 0.2143(5) 0.6847(9) 0.108(2) Uani 1 1 d . . . . .
H5 H 1.490113 0.172359 0.691117 0.129 Uiso 1 1 calc R . . . .
C6 C 1.3403(10) 0.2625(5) 0.5806(7) 0.094(2) Uani 1 1 d . . . . .
H6 H 1.428394 0.253446 0.515709 0.113 Uiso 1 1 calc R . . . .

loop_
_atom_site_aniso_label
_atom_site_aniso_U_11
_atom_site_aniso_U_22
_atom_site_aniso_U_33
_atom_site_aniso_U_23
_atom_site_aniso_U_13
_atom_site_aniso_U_12
S1 0.0865(9) 0.0958(10) 0.0566(7) 0.0060(8) -0.0198(6) -0.0094(9)
N3 0.062(2) 0.067(3) 0.052(2) -0.0005(19) 0.0052(19) 0.005(2)
C2 0.048(2) 0.053(3) 0.066(3) -0.009(2) 0.003(2) -0.002(2)
N1 0.061(2) 0.059(2) 0.053(2) 0.004(2) -0.0027(18) 0.0071(19)
N2 0.071(2) 0.078(3) 0.047(2) -0.009(2) -0.0060(18) 0.019(2)
C1 0.045(2) 0.056(3) 0.050(3) -0.001(2) 0.0066(19) -0.002(2)
C17 0.061(3) 0.065(3) 0.045(2) 0.007(3) -0.0037(19) -0.004(3)
C18 0.058(3) 0.061(3) 0.062(3) 0.012(3) -0.005(2) 0.001(2)
C14 0.070(3) 0.064(3) 0.045(3) 0.004(2) 0.006(2) -0.006(3)
C8 0.040(2) 0.057(3) 0.045(2) 0.000(2) -0.0030(18) 0.003(2)
C3 0.074(3) 0.059(3) 0.080(4) 0.005(3) 0.006(3) 0.005(3)
C9 0.049(3) 0.087(4) 0.048(3) -0.006(2) -0.001(2) -0.003(2)
C7 0.058(3) 0.075(4) 0.075(3) -0.020(3) 0.012(3) 0.003(3)
C13 0.056(3) 0.061(3) 0.062(3) 0.000(2) 0.000(2) -0.004(2)
C15 0.084(3) 0.081(4) 0.046(3) -0.002(3) 0.011(3) -0.008(3)
C10 0.059(3) 0.109(4) 0.054(3) -0.001(3) 0.011(2) 0.005(3)
C11 0.085(4) 0.090(4) 0.049(3) -0.011(3) -0.001(3) 0.021(3)
C12 0.080(3) 0.072(3) 0.067(3) -0.012(3) -0.015(3) -0.010(3)
C19 0.070(3) 0.047(3) 0.062(3) 0.013(2) 0.003(2) 0.008(2)
C20 0.099(4) 0.098(4) 0.074(4) -0.018(4) -0.015(3) 0.015(3)
C21 0.129(6) 0.113(5) 0.090(5) -0.032(4) -0.017(4) 0.023(5)
C22 0.133(6) 0.080(4) 0.087(4) -0.016(4) 0.029(4) 0.001(4)
C23 0.128(6) 0.102(5) 0.116(6) -0.029(4) -0.001(5) 0.037(5)
C24 0.103(5) 0.103(5) 0.101(5) -0.030(4) -0.012(4) 0.039(4)
C16 0.106(4) 0.091(4) 0.042(3) -0.004(3) 0.002(3) -0.025(3)
C4 0.107(4) 0.060(4) 0.104(5) 0.005(3) -0.011(4) 0.016(4)
C5 0.095(5) 0.083(5) 0.138(7) -0.042(5) -0.021(5) 0.034(4)
C6 0.067(4) 0.107(5) 0.108(5) -0.048(4) 0.007(3) 0.015(4)

loop_
_atom_type_symbol
_atom_type_description
_atom_type_scat_dispersion_real
_atom_type_scat_dispersion_imag
_atom_type_scat_source
C C 0.0033 0.0016 'International Tables Vol C Tables 4.2.6.8 and 6.1.1.4'
H H 0.0000 0.0000 'International Tables Vol C Tables 4.2.6.8 and 6.1.1.4'
N N 0.0061 0.0033 'International Tables Vol C Tables 4.2.6.8 and 6.1.1.4'
S S 0.1246 0.1234 'International Tables Vol C Tables 4.2.6.8 and 6.1.1.4'

loop_
_geom_angle_atom_site_label_1
_geom_angle_atom_site_label_2
_geom_angle_atom_site_label_3
_geom_angle
_geom_angle_site_symmetry_1
_geom_angle_site_symmetry_3
_geom_angle_publ_flag
C16 S1 C17 91.6(3) . . ?
C1 N3 N2 117.3(4) . . ?
C3 C2 C1 120.9(5) . . ?
C3 C2 C7 118.0(5) . . ?
C7 C2 C1 121.1(5) . . ?
C18 N1 C19 120.4(4) . . ?
C14 N2 N3 118.8(4) . . ?
N3 C1 C2 116.9(4) . . ?
N3 C1 C8 124.8(4) . . ?
C2 C1 C8 118.2(4) . . ?
C18 C17 S1 122.0(4) . . ?
C14 C17 S1 109.7(4) . . ?
C14 C17 C18 128.3(4) . . ?
N1 C18 C17 121.6(5) . . ?
N2 C14 C17 121.3(4) . . ?
N2 C14 C15 125.5(5) . . ?
C17 C14 C15 113.2(4) . . ?
C9 C8 C1 121.1(4) . . ?
C9 C8 C13 118.9(5) . . ?
C13 C8 C1 120.0(4) . . ?
C4 C3 C2 121.7(6) . . ?
C8 C9 C10 120.6(5) . . ?
C6 C7 C2 120.4(6) . . ?
C12 C13 C8 120.3(5) . . ?
C16 C15 C14 111.4(5) . . ?
C11 C10 C9 120.4(5) . . ?
C12 C11 C10 119.5(5) . . ?
C11 C12 C13 120.2(5) . . ?
C20 C19 N1 115.7(3) . . ?
C20 C19 C24 120.0 . . ?
C24 C19 N1 124.3(3) . . ?
C19 C20 C21 120.0 . . ?
C22 C21 C20 120.0 . . ?
C23 C22 C21 120.0 . . ?
C22 C23 C24 120.0 . . ?
C23 C24 C19 120.0 . . ?
C15 C16 S1 114.2(5) . . ?
C3 C4 C5 119.6(7) . . ?
C6 C5 C4 120.0(6) . . ?
C5 C6 C7 120.2(6) . . ?

loop_
_geom_bond_atom_site_label_1
_geom_bond_atom_site_label_2
_geom_bond_distance
_geom_bond_site_symmetry_2
_geom_bond_publ_flag
S1 C17 1.723(7) . ?
S1 C16 1.669(8) . ?
N3 N2 1.363(6) . ?
N3 C1 1.271(6) . ?
C2 C1 1.466(7) . ?
C2 C3 1.368(8) . ?
C2 C7 1.373(7) . ?
N1 C18 1.266(7) . ?
N1 C19 1.395(6) . ?
N2 C14 1.353(7) . ?
C1 C8 1.481(7) . ?
C17 C18 1.394(8) . ?
C17 C14 1.376(7) . ?
C14 C15 1.403(8) . ?
C8 C9 1.349(7) . ?
C8 C13 1.372(7) . ?
C3 C4 1.345(8) . ?
C9 C10 1.366(8) . ?
C7 C6 1.359(9) . ?
C13 C12 1.368(8) . ?
C15 C16 1.335(8) . ?
C10 C11 1.357(8) . ?
C11 C12 1.353(8) . ?
C19 C20 1.3900 . ?
C19 C24 1.3900 . ?
C20 C21 1.3900 . ?
C21 C22 1.3900 . ?
C22 C23 1.3900 . ?
C23 C24 1.3900 . ?
C4 C5 1.359(11) . ?
C5 C6 1.357(10) . ?
